data_4335919
loop_
_publ_author_name
'Ryoji Mitsuhashi'
'Takayoshi Suzuki'
'Yukinari Sunatsuki'

_publ_section_title
;
 Four-Electron Oxidative Dehydrogenation Induced by Proton-Coupled
 Electron Transfer in Ruthenium(III) Complex with
 2-(1,4,5,6-Tetrahydropyrimidin-2-yl)phenolate
;
_journal_name_full 'Inorganic Chemistry'
_journal_page_first 10183
_journal_page_last 10190
_journal_paper_doi 10.1021/ic401667v
_journal_volume 52
_journal_year 2013
_chemical_formula_moiety "'C30 H27 N6 O Ru 2+, 2(B F4)"
_chemical_formula_sum 'C30 H27 B2 F8 N6 O Ru'
_chemical_formula_weight 762.27
_chemical_name_systematic
; 
 ? 
;
_space_group_IT_number 14
_symmetry_cell_setting monoclinic
_symmetry_space_group_name_Hall '-P 2ybc'
_symmetry_space_group_name_H-M 'P 1 21/c 1'
_atom_sites_solution_hydrogens geom
_atom_sites_solution_primary direct
_atom_sites_solution_secondary difmap
_audit_creation_method SHELXL-97
_cell_angle_alpha 90.00
_cell_angle_beta 100.059(2)
_cell_angle_gamma 90.00
_cell_formula_units_Z 4
_cell_length_a 21.3045(15)
_cell_length_b 10.1333(6)
_cell_length_c 14.5836(10)
_cell_measurement_reflns_used 34233
_cell_measurement_temperature 193(2)
_cell_measurement_theta_max 27.55
_cell_measurement_theta_min 3.01
_cell_volume 3100.0(4)
_computing_cell_refinement 'RAPID AUTO'
_computing_data_collection 'RAPID AUTO'
_computing_data_reduction 'RAPID AUTO'
_computing_molecular_graphics 'ortep-3 for win'
_computing_publication_material 'CrystalStructure 4.0'
_computing_structure_refinement 'SHELXL97 (Sheldrick, 2008)'
_computing_structure_solution 'Il Milione (Burla, et al., 2007)'
_diffrn_ambient_temperature 193(2)
_diffrn_detector_area_resol_mean 10.000
_diffrn_measured_fraction_theta_full 0.998
_diffrn_measured_fraction_theta_max 0.998
_diffrn_measurement_device_type 'Rigaku R-AXIS RAPID'
_diffrn_measurement_method \w
_diffrn_radiation_monochromator graphite
_diffrn_radiation_source 'fine-focus sealed tube'
_diffrn_radiation_type MoK\a
_diffrn_radiation_wavelength 0.71075
_diffrn_reflns_av_R_equivalents 0.0362
_diffrn_reflns_av_sigmaI/netI 0.0221
_diffrn_reflns_limit_h_max 27
_diffrn_reflns_limit_h_min -27
_diffrn_reflns_limit_k_max 13
_diffrn_reflns_limit_k_min -12
_diffrn_reflns_limit_l_max 18
_diffrn_reflns_limit_l_min -18
_diffrn_reflns_number 45711
_diffrn_reflns_theta_full 27.48
_diffrn_reflns_theta_max 27.48
_diffrn_reflns_theta_min 3.15
_diffrn_standards_number 45711
_exptl_absorpt_coefficient_mu 0.591
_exptl_absorpt_correction_T_max 0.9433
_exptl_absorpt_correction_T_min 0.8427
_exptl_absorpt_correction_type numerical
_exptl_absorpt_process_details 'NUMABS (Rigaku, 1999)'
_exptl_crystal_colour brown
_exptl_crystal_density_diffrn 1.633
_exptl_crystal_description platelet
_exptl_crystal_F_000 1532
_exptl_crystal_size_max 0.30
_exptl_crystal_size_mid 0.20
_exptl_crystal_size_min 0.10
_refine_diff_density_max 0.959
_refine_diff_density_min -0.426
_refine_diff_density_rms 0.067
_refine_ls_extinction_method none
_refine_ls_goodness_of_fit_ref 1.051
_refine_ls_hydrogen_treatment mixed
_refine_ls_matrix_type full
_refine_ls_number_parameters 437
_refine_ls_number_reflns 7088
_refine_ls_number_restraints 0
_refine_ls_restrained_S_all 1.051
_refine_ls_R_factor_all 0.0347
_refine_ls_R_factor_gt 0.0292
_refine_ls_shift/su_max 0.000
_refine_ls_shift/su_mean 0.000
_refine_ls_structure_factor_coef Fsqd
_refine_ls_weighting_details 'calc w=1/[\s^2^(Fo^2^)+(0.0415P)^2^+1.4340P] where P=(Fo^2^+2Fc^2^)/3'
_refine_ls_weighting_scheme calc
_refine_ls_wR_factor_gt 0.0747
_refine_ls_wR_factor_ref 0.0779
_reflns_number_gt 6243
_reflns_number_total 7088
_reflns_threshold_expression >2sigma(I)
_cod_data_source_file ic401667v_si_002_06.cif
_cod_data_source_block 6_BF4_2
_cod_database_code 4335919

loop_
_symmetry_equiv_pos_as_xyz
'x, y, z'
'-x, y+1/2, -z+1/2'
'-x, -y, -z'
'x, -y-1/2, z-1/2'

loop_
_atom_site_label
_atom_site_type_symbol
_atom_site_fract_x
_atom_site_fract_y
_atom_site_fract_z
_atom_site_U_iso_or_equiv
_atom_site_adp_type
_atom_site_occupancy
_atom_site_symmetry_multiplicity
_atom_site_calc_flag
_atom_site_refinement_flags
Ru1 Ru 0.742732(7) 0.171054(14) 0.268939(10) 0.02808(6) Uani 1 1 d .
F1 F 0.55345(7) -0.38726(14) 0.15782(10) 0.0524(3) Uani 1 1 d .
F2 F 0.57977(9) -0.19320(18) 0.09552(12) 0.0716(5) Uani 1 1 d .
F3 F 0.48964(7) -0.20678(16) 0.15842(10) 0.0571(4) Uani 1 1 d .
F4 F 0.58614(7) -0.21326(14) 0.25163(9) 0.0523(3) Uani 1 1 d .
F5 F 0.90598(6) -0.29775(12) 0.51406(10) 0.0462(3) Uani 1 1 d .
F6 F 0.90308(11) -0.17095(19) 0.38681(14) 0.0913(7) Uani 1 1 d .
F7 F 0.82216(7) -0.16294(16) 0.46437(13) 0.0691(5) Uani 1 1 d .
F8 F 0.91505(9) -0.07718(16) 0.52773(15) 0.0866(6) Uani 1 1 d .
O1 O 0.77835(6) 0.24755(14) 0.16348(10) 0.0370(3) Uani 1 1 d .
N1 N 0.84017(11) -0.1453(2) 0.16579(16) 0.0482(5) Uani 1 1 d .
N2 N 0.77166(8) -0.00923(16) 0.23101(11) 0.0326(3) Uani 1 1 d .
N3 N 0.69468(7) 0.09293(15) 0.36651(11) 0.0295(3) Uani 1 1 d .
N4 N 0.65476(8) 0.14245(17) 0.19093(11) 0.0336(3) Uani 1 1 d .
N5 N 0.71966(8) 0.35780(16) 0.31622(12) 0.0332(3) Uani 1 1 d .
N6 N 0.82752(7) 0.22461(16) 0.35534(11) 0.0307(3) Uani 1 1 d .
C1 C 0.83840(10) 0.2166(2) 0.15898(13) 0.0363(4) Uani 1 1 d .
C2 C 0.87959(11) 0.3178(2) 0.14008(16) 0.0439(5) Uani 1 1 d .
H2 H 0.8632 0.4039 0.1257 0.053 Uiso 1 1 calc R
C3 C 0.94342(11) 0.2932(3) 0.14230(17) 0.0499(6) Uani 1 1 d .
H3 H 0.9709 0.3631 0.1313 0.060 Uiso 1 1 calc R
C4 C 0.96799(12) 0.1668(2) 0.16048(18) 0.0498(6) Uani 1 1 d .
H4 H 1.0122 0.1508 0.1631 0.060 Uiso 1 1 calc R
C5 C 0.92793(11) 0.0650(2) 0.17465(16) 0.0447(5) Uani 1 1 d .
H5 H 0.9448 -0.0215 0.1854 0.054 Uiso 1 1 calc R
C6 C 0.86289(10) 0.0863(2) 0.17348(14) 0.0371(4) Uani 1 1 d .
C7 C 0.82226(10) -0.0259(2) 0.19120(14) 0.0364(4) Uani 1 1 d .
C8 C 0.80933(13) -0.2686(2) 0.1842(2) 0.0569(6) Uani 1 1 d .
H8A H 0.8282 -0.3031 0.2464 0.068 Uiso 1 1 calc R
H8B H 0.8149 -0.3356 0.1369 0.068 Uiso 1 1 calc R
C9 C 0.73979(12) -0.2392(2) 0.18010(17) 0.0482(5) Uani 1 1 d .
H9A H 0.7179 -0.3182 0.1989 0.058 Uiso 1 1 calc R
H9B H 0.7200 -0.2159 0.1156 0.058 Uiso 1 1 calc R
C10 C 0.73258(10) -0.1260(2) 0.24452(15) 0.0390(4) Uani 1 1 d .
H10A H 0.6872 -0.0994 0.2349 0.047 Uiso 1 1 calc R
H10B H 0.7446 -0.1566 0.3097 0.047 Uiso 1 1 calc R
C11 C 0.72043(10) 0.0663(2) 0.45576(13) 0.0357(4) Uani 1 1 d .
H11 H 0.7645 0.0830 0.4767 0.043 Uiso 1 1 calc R
C12 C 0.68448(11) 0.0153(2) 0.51733(15) 0.0433(5) Uani 1 1 d .
H12 H 0.7035 -0.0020 0.5801 0.052 Uiso 1 1 calc R
C13 C 0.62095(11) -0.0104(2) 0.48714(16) 0.0460(5) Uani 1 1 d .
H13 H 0.5957 -0.0463 0.5287 0.055 Uiso 1 1 calc R
C14 C 0.59397(10) 0.0165(2) 0.39558(15) 0.0398(5) Uani 1 1 d .
H14 H 0.5501 -0.0011 0.3736 0.048 Uiso 1 1 calc R
C15 C 0.63171(9) 0.06933(19) 0.33642(13) 0.0317(4) Uani 1 1 d .
C16 C 0.60869(9) 0.10023(19) 0.23794(13) 0.0329(4) Uani 1 1 d .
C17 C 0.54605(10) 0.0889(2) 0.19335(15) 0.0411(5) Uani 1 1 d .
H17 H 0.5140 0.0596 0.2265 0.049 Uiso 1 1 calc R
C18 C 0.53068(11) 0.1205(3) 0.10054(16) 0.0494(6) Uani 1 1 d .
H18 H 0.4877 0.1146 0.0693 0.059 Uiso 1 1 calc R
C19 C 0.57788(12) 0.1611(3) 0.05274(17) 0.0511(6) Uani 1 1 d .
H19 H 0.5679 0.1819 -0.0117 0.061 Uiso 1 1 calc R
C20 C 0.63957(11) 0.1707(2) 0.09998(15) 0.0440(5) Uani 1 1 d .
H20 H 0.6722 0.1981 0.0673 0.053 Uiso 1 1 calc R
C21 C 0.66112(10) 0.4121(2) 0.30609(16) 0.0413(5) Uani 1 1 d .
H21 H 0.6262 0.3662 0.2707 0.050 Uiso 1 1 calc R
C22 C 0.65008(11) 0.5316(2) 0.34515(17) 0.0469(5) Uani 1 1 d .
H22 H 0.6082 0.5671 0.3365 0.056 Uiso 1 1 calc R
C23 C 0.70006(12) 0.5993(2) 0.39672(18) 0.0491(5) Uani 1 1 d .
H23 H 0.6932 0.6820 0.4241 0.059 Uiso 1 1 calc R
C24 C 0.76042(11) 0.5448(2) 0.40795(17) 0.0448(5) Uani 1 1 d .
H24 H 0.7957 0.5898 0.4432 0.054 Uiso 1 1 calc R
C25 C 0.76910(9) 0.42380(19) 0.36726(14) 0.0347(4) Uani 1 1 d .
C26 C 0.83075(9) 0.35457(19) 0.37986(14) 0.0331(4) Uani 1 1 d .
C27 C 0.88813(10) 0.4141(2) 0.41512(16) 0.0423(5) Uani 1 1 d .
H27 H 0.8898 0.5054 0.4300 0.051 Uiso 1 1 calc R
C28 C 0.94306(10) 0.3389(2) 0.42848(17) 0.0452(5) Uani 1 1 d .
H28 H 0.9832 0.3787 0.4504 0.054 Uiso 1 1 calc R
C29 C 0.93906(10) 0.2059(2) 0.40978(15) 0.0409(5) Uani 1 1 d .
H29 H 0.9761 0.1520 0.4215 0.049 Uiso 1 1 calc R
C30 C 0.88044(10) 0.1517(2) 0.37374(14) 0.0348(4) Uani 1 1 d .
H30 H 0.8777 0.0596 0.3616 0.042 Uiso 1 1 calc R
B1 B 0.55233(12) -0.2492(3) 0.16509(17) 0.0417(5) Uani 1 1 d .
B2 B 0.88700(11) -0.1761(2) 0.47206(19) 0.0375(5) Uani 1 1 d .
H1 H 0.8647(13) -0.147(3) 0.1337(19) 0.047(8) Uiso 1 1 d .

loop_
_atom_site_aniso_label
_atom_site_aniso_U_11
_atom_site_aniso_U_22
_atom_site_aniso_U_33
_atom_site_aniso_U_23
_atom_site_aniso_U_13
_atom_site_aniso_U_12
Ru1 0.02597(9) 0.02948(9) 0.02772(9) 0.00237(5) 0.00172(6) -0.00269(6)
F1 0.0549(8) 0.0505(8) 0.0537(8) -0.0135(6) 0.0147(6) -0.0075(7)
F2 0.0775(11) 0.0794(11) 0.0625(10) 0.0184(8) 0.0247(9) -0.0059(9)
F3 0.0424(7) 0.0691(9) 0.0551(8) 0.0051(7) -0.0045(6) 0.0043(7)
F4 0.0531(8) 0.0466(7) 0.0496(8) -0.0044(6) -0.0121(6) -0.0025(6)
F5 0.0426(7) 0.0360(6) 0.0614(8) 0.0091(6) 0.0132(6) 0.0050(5)
F6 0.1195(17) 0.0943(14) 0.0715(12) 0.0287(10) 0.0486(12) 0.0504(12)
F7 0.0380(8) 0.0749(11) 0.0919(13) 0.0060(9) 0.0041(8) 0.0168(7)
F8 0.0797(12) 0.0435(9) 0.1204(15) -0.0225(9) -0.0278(11) 0.0028(8)
O1 0.0332(7) 0.0416(8) 0.0361(7) 0.0093(6) 0.0056(6) -0.0035(6)
N1 0.0531(12) 0.0395(10) 0.0589(13) -0.0059(9) 0.0289(11) -0.0030(9)
N2 0.0340(8) 0.0321(8) 0.0325(8) -0.0015(6) 0.0082(6) -0.0054(7)
N3 0.0292(8) 0.0293(8) 0.0295(8) 0.0014(6) 0.0042(6) 0.0017(6)
N4 0.0300(8) 0.0379(9) 0.0310(8) 0.0032(7) -0.0002(6) -0.0056(7)
N5 0.0292(8) 0.0332(8) 0.0360(8) 0.0058(7) 0.0019(7) 0.0020(7)
N6 0.0282(8) 0.0310(8) 0.0316(8) 0.0016(6) 0.0014(6) -0.0005(6)
C1 0.0358(10) 0.0436(11) 0.0301(9) 0.0034(8) 0.0076(8) -0.0058(9)
C2 0.0477(12) 0.0418(12) 0.0442(12) 0.0044(9) 0.0137(10) -0.0081(10)
C3 0.0448(12) 0.0537(14) 0.0547(14) 0.0024(11) 0.0183(11) -0.0148(11)
C4 0.0374(12) 0.0599(15) 0.0557(14) -0.0008(11) 0.0182(10) -0.0049(10)
C5 0.0414(12) 0.0497(13) 0.0461(12) -0.0008(10) 0.0163(10) -0.0018(10)
C6 0.0378(10) 0.0417(11) 0.0331(10) -0.0002(8) 0.0095(8) -0.0072(9)
C7 0.0395(11) 0.0371(10) 0.0332(10) -0.0007(8) 0.0078(8) -0.0024(8)
C8 0.0699(17) 0.0355(12) 0.0734(17) -0.0063(11) 0.0345(14) -0.0059(11)
C9 0.0601(14) 0.0393(12) 0.0478(12) -0.0097(10) 0.0165(11) -0.0144(10)
C10 0.0413(11) 0.0352(10) 0.0421(11) -0.0047(9) 0.0117(9) -0.0096(9)
C11 0.0370(10) 0.0362(10) 0.0323(10) 0.0026(8) 0.0016(8) 0.0048(8)
C12 0.0526(13) 0.0453(12) 0.0325(10) 0.0097(9) 0.0083(9) 0.0094(10)
C13 0.0511(13) 0.0480(12) 0.0429(11) 0.0094(10) 0.0198(10) 0.0036(10)
C14 0.0348(10) 0.0427(11) 0.0438(11) 0.0039(9) 0.0116(9) -0.0004(9)
C15 0.0308(9) 0.0310(9) 0.0337(9) 0.0008(8) 0.0066(7) 0.0005(7)
C16 0.0306(9) 0.0340(10) 0.0332(10) 0.0005(8) 0.0030(8) -0.0020(8)
C17 0.0316(10) 0.0470(12) 0.0438(11) -0.0013(9) 0.0037(8) -0.0027(9)
C18 0.0349(11) 0.0616(15) 0.0464(13) -0.0009(11) -0.0077(9) -0.0046(10)
C19 0.0479(13) 0.0641(16) 0.0361(11) 0.0087(10) -0.0071(10) -0.0083(11)
C20 0.0421(12) 0.0544(14) 0.0331(10) 0.0076(9) 0.0000(9) -0.0098(10)
C21 0.0306(10) 0.0399(11) 0.0514(12) 0.0064(9) 0.0015(9) 0.0044(8)
C22 0.0375(11) 0.0445(12) 0.0591(14) 0.0098(10) 0.0091(10) 0.0129(10)
C23 0.0534(13) 0.0359(11) 0.0589(14) -0.0010(10) 0.0125(11) 0.0095(10)
C24 0.0426(12) 0.0349(11) 0.0555(13) -0.0037(10) 0.0044(10) 0.0015(9)
C25 0.0324(10) 0.0317(10) 0.0393(10) 0.0035(8) 0.0043(8) -0.0007(8)
C26 0.0305(9) 0.0316(9) 0.0360(10) -0.0001(8) 0.0027(8) -0.0009(7)
C27 0.0356(11) 0.0368(11) 0.0525(13) -0.0059(9) 0.0021(9) -0.0039(9)
C28 0.0289(10) 0.0498(13) 0.0536(13) -0.0063(10) -0.0015(9) -0.0042(9)
C29 0.0285(10) 0.0471(12) 0.0445(11) -0.0014(9) -0.0012(8) 0.0054(9)
C30 0.0344(10) 0.0352(10) 0.0334(10) 0.0014(8) 0.0022(8) 0.0030(8)
B1 0.0379(12) 0.0479(14) 0.0373(12) -0.0007(10) 0.0010(10) -0.0040(10)
B2 0.0329(11) 0.0296(11) 0.0489(13) 0.0017(9) 0.0040(10) 0.0026(9)

loop_
_atom_type_symbol
_atom_type_description
_atom_type_scat_dispersion_real
_atom_type_scat_dispersion_imag
_atom_type_scat_source
C C 0.0033 0.0016 'International Tables Vol C Tables 4.2.6.8 and 6.1.1.4'
H H 0.0000 0.0000 'International Tables Vol C Tables 4.2.6.8 and 6.1.1.4'
B B 0.0013 0.0007 'International Tables Vol C Tables 4.2.6.8 and 6.1.1.4'
F F 0.0171 0.0103 'International Tables Vol C Tables 4.2.6.8 and 6.1.1.4'
N N 0.0061 0.0033 'International Tables Vol C Tables 4.2.6.8 and 6.1.1.4'
O O 0.0106 0.0060 'International Tables Vol C Tables 4.2.6.8 and 6.1.1.4'
Ru Ru -1.2594 0.8363 'International Tables Vol C Tables 4.2.6.8 and 6.1.1.4'

loop_
_geom_angle_atom_site_label_1
_geom_angle_atom_site_label_2
_geom_angle_atom_site_label_3
_geom_angle
O1 Ru1 N2 88.00(6)
O1 Ru1 N4 93.54(6)
N2 Ru1 N4 90.76(7)
O1 Ru1 N3 172.54(6)
N2 Ru1 N3 93.07(6)
N4 Ru1 N3 79.08(6)
O1 Ru1 N6 87.63(6)
N2 Ru1 N6 97.25(6)
N4 Ru1 N6 171.94(6)
N3 Ru1 N6 99.54(6)
O1 Ru1 N5 92.61(6)
N2 Ru1 N5 175.35(6)
N4 Ru1 N5 93.80(7)
N3 Ru1 N5 86.92(6)
N6 Ru1 N5 78.17(6)
C1 O1 Ru1 116.53(12)
C7 N1 C8 124.3(2)
C7 N1 H1 116(2)
C8 N1 H1 119(2)
C7 N2 C10 118.51(17)
C7 N2 Ru1 122.91(14)
C10 N2 Ru1 118.51(13)
C11 N3 C15 119.26(16)
C11 N3 Ru1 125.36(13)
C15 N3 Ru1 115.37(12)
C20 N4 C16 119.68(17)
C20 N4 Ru1 124.20(14)
C16 N4 Ru1 115.96(13)
C21 N5 C25 118.33(18)
C21 N5 Ru1 126.63(14)
C25 N5 Ru1 114.87(13)
C30 N6 C26 118.67(17)
C30 N6 Ru1 126.09(13)
C26 N6 Ru1 114.11(12)
O1 C1 C2 118.4(2)
O1 C1 C6 122.89(18)
C2 C1 C6 118.72(19)
C3 C2 C1 120.7(2)
C3 C2 H2 119.7
C1 C2 H2 119.7
C2 C3 C4 120.5(2)
C2 C3 H3 119.7
C4 C3 H3 119.7
C5 C4 C3 119.7(2)
C5 C4 H4 120.2
C3 C4 H4 120.2
C4 C5 C6 121.4(2)
C4 C5 H5 119.3
C6 C5 H5 119.3
C5 C6 C1 118.81(19)
C5 C6 C7 119.2(2)
C1 C6 C7 121.97(18)
N2 C7 N1 122.05(19)
N2 C7 C6 121.68(18)
N1 C7 C6 116.26(19)
N1 C8 C9 107.2(2)
N1 C8 H8A 110.3
C9 C8 H8A 110.3
N1 C8 H8B 110.3
C9 C8 H8B 110.3
H8A C8 H8B 108.5
C8 C9 C10 109.50(19)
C8 C9 H9A 109.8
C10 C9 H9A 109.8
C8 C9 H9B 109.8
C10 C9 H9B 109.8
H9A C9 H9B 108.2
N2 C10 C9 113.86(17)
N2 C10 H10A 108.8
C9 C10 H10A 108.8
N2 C10 H10B 108.8
C9 C10 H10B 108.8
H10A C10 H10B 107.7
N3 C11 C12 121.69(19)
N3 C11 H11 119.2
C12 C11 H11 119.2
C13 C12 C11 119.39(19)
C13 C12 H12 120.3
C11 C12 H12 120.3
C12 C13 C14 119.5(2)
C12 C13 H13 120.3
C14 C13 H13 120.3
C15 C14 C13 119.2(2)
C15 C14 H14 120.4
C13 C14 H14 120.4
N3 C15 C14 120.99(18)
N3 C15 C16 114.89(16)
C14 C15 C16 124.09(18)
N4 C16 C17 120.71(18)
N4 C16 C15 114.38(16)
C17 C16 C15 124.90(18)
C18 C17 C16 119.2(2)
C18 C17 H17 120.4
C16 C17 H17 120.4
C17 C18 C19 119.8(2)
C17 C18 H18 120.1
C19 C18 H18 120.1
C20 C19 C18 118.9(2)
C20 C19 H19 120.5
C18 C19 H19 120.5
N4 C20 C19 121.6(2)
N4 C20 H20 119.2
C19 C20 H20 119.2
N5 C21 C22 122.4(2)
N5 C21 H21 118.8
C22 C21 H21 118.8
C23 C22 C21 119.6(2)
C23 C22 H22 120.2
C21 C22 H22 120.2
C22 C23 C24 118.7(2)
C22 C23 H23 120.6
C24 C23 H23 120.6
C23 C24 C25 119.5(2)
C23 C24 H24 120.2
C25 C24 H24 120.2
N5 C25 C24 121.44(19)
N5 C25 C26 115.10(17)
C24 C25 C26 123.38(19)
N6 C26 C27 121.40(18)
N6 C26 C25 115.14(17)
C27 C26 C25 123.46(18)
C26 C27 C28 119.0(2)
C26 C27 H27 120.5
C28 C27 H27 120.5
C29 C28 C27 119.4(2)
C29 C28 H28 120.3
C27 C28 H28 120.3
C28 C29 C30 119.1(2)
C28 C29 H29 120.5
C30 C29 H29 120.5
N6 C30 C29 122.12(19)
N6 C30 H30 118.9
C29 C30 H30 118.9
F2 B1 F4 110.0(2)
F2 B1 F3 110.3(2)
F4 B1 F3 108.8(2)
F2 B1 F1 109.8(2)
F4 B1 F1 108.49(19)
F3 B1 F1 109.36(19)
F6 B2 F8 111.5(2)
F6 B2 F7 109.6(2)
F8 B2 F7 107.9(2)
F6 B2 F5 109.67(19)
F8 B2 F5 108.9(2)
F7 B2 F5 109.28(18)

loop_
_geom_bond_atom_site_label_1
_geom_bond_atom_site_label_2
_geom_bond_distance
Ru1 O1 1.9874(13)
Ru1 N2 2.0353(17)
Ru1 N4 2.0362(16)
Ru1 N3 2.0514(15)
Ru1 N6 2.0857(15)
Ru1 N5 2.1016(17)
F1 B1 1.404(3)
F2 B1 1.378(3)
F3 B1 1.390(3)
F4 B1 1.388(3)
F5 B2 1.404(3)
F6 B2 1.347(3)
F7 B2 1.373(3)
F8 B2 1.361(3)
O1 C1 1.330(2)
N1 C7 1.340(3)
N1 C8 1.458(3)
N1 H1 0.76(3)
N2 C7 1.322(3)
N2 C10 1.479(3)
N3 C11 1.349(2)
N3 C15 1.358(2)
N4 C20 1.340(3)
N4 C16 1.361(3)
N5 C21 1.347(3)
N5 C25 1.355(3)
N6 C30 1.335(3)
N6 C26 1.363(2)
C1 C2 1.408(3)
C1 C6 1.421(3)
C2 C3 1.377(3)
C2 H2 0.9500
C3 C4 1.391(4)
C3 H3 0.9500
C4 C5 1.377(3)
C4 H4 0.9500
C5 C6 1.400(3)
C5 H5 0.9500
C6 C7 1.479(3)
C8 C9 1.502(4)
C8 H8A 0.9900
C8 H8B 0.9900
C9 C10 1.508(3)
C9 H9A 0.9900
C9 H9B 0.9900
C10 H10A 0.9900
C10 H10B 0.9900
C11 C12 1.378(3)
C11 H11 0.9500
C12 C13 1.373(3)
C12 H12 0.9500
C13 C14 1.385(3)
C13 H13 0.9500
C14 C15 1.385(3)
C14 H14 0.9500
C15 C16 1.468(3)
C16 C17 1.383(3)
C17 C18 1.374(3)
C17 H17 0.9500
C18 C19 1.382(4)
C18 H18 0.9500
C19 C20 1.377(3)
C19 H19 0.9500
C20 H20 0.9500
C21 C22 1.376(3)
C21 H21 0.9500
C22 C23 1.375(3)
C22 H22 0.9500
C23 C24 1.383(3)
C23 H23 0.9500
C24 C25 1.388(3)
C24 H24 0.9500
C25 C26 1.472(3)
C26 C27 1.380(3)
C27 C28 1.382(3)
C27 H27 0.9500
C28 C29 1.374(3)
C28 H28 0.9500
C29 C30 1.382(3)
C29 H29 0.9500
C30 H30 0.9500

loop_
_geom_torsion_atom_site_label_1
_geom_torsion_atom_site_label_2
_geom_torsion_atom_site_label_3
_geom_torsion_atom_site_label_4
_geom_torsion
N2 Ru1 O1 C1 -52.11(15)
N4 Ru1 O1 C1 -142.74(15)
N3 Ru1 O1 C1 -150.5(4)
N6 Ru1 O1 C1 45.24(14)
N5 Ru1 O1 C1 123.28(14)
O1 Ru1 N2 C7 30.61(16)
N4 Ru1 N2 C7 124.13(16)
N3 Ru1 N2 C7 -156.77(16)
N6 Ru1 N2 C7 -56.74(16)
N5 Ru1 N2 C7 -67.0(8)
O1 Ru1 N2 C10 -146.39(15)
N4 Ru1 N2 C10 -52.88(15)
N3 Ru1 N2 C10 26.22(15)
N6 Ru1 N2 C10 126.26(14)
N5 Ru1 N2 C10 116.0(8)
O1 Ru1 N3 C11 -174.7(4)
N2 Ru1 N3 C11 87.18(16)
N4 Ru1 N3 C11 177.36(17)
N6 Ru1 N3 C11 -10.71(16)
N5 Ru1 N3 C11 -88.16(16)
O1 Ru1 N3 C15 4.3(5)
N2 Ru1 N3 C15 -93.82(14)
N4 Ru1 N3 C15 -3.64(13)
N6 Ru1 N3 C15 168.29(13)
N5 Ru1 N3 C15 90.83(14)
O1 Ru1 N4 C20 1.66(18)
N2 Ru1 N4 C20 -86.38(18)
N3 Ru1 N4 C20 -179.36(19)
N6 Ru1 N4 C20 99.8(5)
N5 Ru1 N4 C20 94.52(18)
O1 Ru1 N4 C16 -173.75(15)
N2 Ru1 N4 C16 98.21(15)
N3 Ru1 N4 C16 5.22(14)
N6 Ru1 N4 C16 -75.7(5)
N5 Ru1 N4 C16 -80.90(15)
O1 Ru1 N5 C21 104.44(17)
N2 Ru1 N5 C21 -158.1(7)
N4 Ru1 N5 C21 10.72(18)
N3 Ru1 N5 C21 -68.11(17)
N6 Ru1 N5 C21 -168.53(18)
O1 Ru1 N5 C25 -80.36(14)
N2 Ru1 N5 C25 17.1(8)
N4 Ru1 N5 C25 -174.09(14)
N3 Ru1 N5 C25 107.09(14)
N6 Ru1 N5 C25 6.66(13)
O1 Ru1 N6 C30 -88.06(16)
N2 Ru1 N6 C30 -0.38(17)
N4 Ru1 N6 C30 173.4(4)
N3 Ru1 N6 C30 93.99(16)
N5 Ru1 N6 C30 178.78(17)
O1 Ru1 N6 C26 79.55(14)
N2 Ru1 N6 C26 167.23(13)
N4 Ru1 N6 C26 -19.0(5)
N3 Ru1 N6 C26 -98.41(14)
N5 Ru1 N6 C26 -13.62(13)
Ru1 O1 C1 C2 -135.20(17)
Ru1 O1 C1 C6 44.0(2)
O1 C1 C2 C3 174.6(2)
C6 C1 C2 C3 -4.7(3)
C1 C2 C3 C4 2.0(4)
C2 C3 C4 C5 1.2(4)
C3 C4 C5 C6 -1.6(4)
C4 C5 C6 C1 -1.1(3)
C4 C5 C6 C7 -178.6(2)
O1 C1 C6 C5 -175.01(19)
C2 C1 C6 C5 4.2(3)
O1 C1 C6 C7 2.4(3)
C2 C1 C6 C7 -178.35(19)
C10 N2 C7 N1 -2.2(3)
Ru1 N2 C7 N1 -179.25(17)
C10 N2 C7 C6 178.67(18)
Ru1 N2 C7 C6 1.7(3)
C8 N1 C7 N2 -4.2(4)
C8 N1 C7 C6 174.9(2)
C5 C6 C7 N2 149.5(2)
C1 C6 C7 N2 -27.9(3)
C5 C6 C7 N1 -29.6(3)
C1 C6 C7 N1 153.0(2)
C7 N1 C8 C9 33.1(3)
N1 C8 C9 C10 -53.3(3)
C7 N2 C10 C9 -22.2(3)
Ru1 N2 C10 C9 154.95(16)
C8 C9 C10 N2 50.8(3)
C15 N3 C11 C12 0.2(3)
Ru1 N3 C11 C12 179.12(15)
N3 C11 C12 C13 0.6(3)
C11 C12 C13 C14 -0.6(3)
C12 C13 C14 C15 -0.3(3)
C11 N3 C15 C14 -1.0(3)
Ru1 N3 C15 C14 179.92(15)
C11 N3 C15 C16 -179.29(17)
Ru1 N3 C15 C16 1.7(2)
C13 C14 C15 N3 1.1(3)
C13 C14 C15 C16 179.2(2)
C20 N4 C16 C17 -1.4(3)
Ru1 N4 C16 C17 174.23(16)
C20 N4 C16 C15 178.50(19)
Ru1 N4 C16 C15 -5.9(2)
N3 C15 C16 N4 2.7(3)
C14 C15 C16 N4 -175.48(19)
N3 C15 C16 C17 -177.38(19)
C14 C15 C16 C17 4.4(3)
N4 C16 C17 C18 0.1(3)
C15 C16 C17 C18 -179.7(2)
C16 C17 C18 C19 1.0(4)
C17 C18 C19 C20 -1.0(4)
C16 N4 C20 C19 1.5(3)
Ru1 N4 C20 C19 -173.77(18)
C18 C19 C20 N4 -0.3(4)
C25 N5 C21 C22 0.3(3)
Ru1 N5 C21 C22 175.38(17)
N5 C21 C22 C23 -0.1(4)
C21 C22 C23 C24 0.0(4)
C22 C23 C24 C25 -0.1(4)
C21 N5 C25 C24 -0.4(3)
Ru1 N5 C25 C24 -176.05(16)
C21 N5 C25 C26 176.47(18)
Ru1 N5 C25 C26 0.8(2)
C23 C24 C25 N5 0.3(3)
C23 C24 C25 C26 -176.3(2)
C30 N6 C26 C27 5.9(3)
Ru1 N6 C26 C27 -162.67(17)
C30 N6 C26 C25 -173.12(17)
Ru1 N6 C26 C25 18.3(2)
N5 C25 C26 N6 -12.7(3)
C24 C25 C26 N6 164.10(19)
N5 C25 C26 C27 168.3(2)
C24 C25 C26 C27 -14.9(3)
N6 C26 C27 C28 -2.1(3)
C25 C26 C27 C28 176.9(2)
C26 C27 C28 C29 -2.5(4)
C27 C28 C29 C30 3.1(4)
C26 N6 C30 C29 -5.3(3)
Ru1 N6 C30 C29 161.79(16)
C28 C29 C30 N6 0.8(3)
